data_4032188
loop_
_publ_author_name
'Raji Reddy, Chada'
'Rani Valleti, Reddi'
'Sathish, Puppala'

_publ_section_title
;
 [4 + 2] Benzannulation of 3-Alkenylpyrroles/Thiophenes with Propargylic
 Alcohols: Access to Substituted Indoles, Benzothiophenes, and
 Aza[5]helicenes.
;
_journal_issue 5
_journal_name_full 'The Journal of organic chemistry'
_journal_page_first 2345
_journal_page_last 2354
_journal_paper_doi 10.1021/acs.joc.6b02637
_journal_volume 82
_journal_year 2017
_chemical_formula_moiety 'C42 H33 N O4 S2'
_chemical_formula_sum 'C42 H33 N O4 S2'
_chemical_formula_weight 679.81
_space_group_crystal_system monoclinic
_space_group_IT_number 14
_space_group_name_Hall '-P 2ybc'
_space_group_name_H-M_alt 'P 1 21/c 1'
_symmetry_space_group_name_Hall '-P 2ybc'
_symmetry_space_group_name_H-M 'P 1 21/c 1'
_atom_sites_solution_hydrogens geom
_audit_creation_method SHELXL-2014/7
_cell_angle_alpha 90
_cell_angle_beta 91.08(3)
_cell_angle_gamma 90
_cell_formula_units_Z 4
_cell_length_a 9.083(2)
_cell_length_b 10.211(2)
_cell_length_c 35.645(7)
_cell_measurement_reflns_used 9053
_cell_measurement_temperature 99(2)
_cell_measurement_theta_max 27.35
_cell_measurement_theta_min 2.31
_cell_volume 3305.4(12)
_computing_cell_refinement '<i>SAINT</i> (Bruker, 2016)'
_computing_data_collection '<i>APEX3</i> (Bruker, 2016)'
_computing_data_reduction 'Bruker SAINT'
_computing_molecular_graphics 'Bruker SHELXTL'
_computing_publication_material 'Bruker SHELXTL'
_computing_structure_refinement '<i>SHELXL2014</i> (Sheldrick, 2015)'
_computing_structure_solution '<i>SHELXT</i> (Sheldrick, 2015)'
_diffrn_ambient_temperature 99(2)
_diffrn_measured_fraction_theta_full 0.999
_diffrn_measured_fraction_theta_max 0.997
_diffrn_measurement_device_type 'Bruker D8 QUEST PHOTON-100'
_diffrn_measurement_method '\w and \f'
_diffrn_radiation_type MoK\a
_diffrn_radiation_wavelength 0.71073
_diffrn_reflns_av_R_equivalents 0.0330
_diffrn_reflns_av_unetI/netI 0.0208
_diffrn_reflns_Laue_measured_fraction_full 0.999
_diffrn_reflns_Laue_measured_fraction_max 0.997
_diffrn_reflns_limit_h_max 12
_diffrn_reflns_limit_h_min -12
_diffrn_reflns_limit_k_max 13
_diffrn_reflns_limit_k_min -13
_diffrn_reflns_limit_l_max 46
_diffrn_reflns_limit_l_min -47
_diffrn_reflns_number 67102
_diffrn_reflns_point_group_measured_fraction_full 0.999
_diffrn_reflns_point_group_measured_fraction_max 0.997
_diffrn_reflns_theta_full 25.242
_diffrn_reflns_theta_max 28.328
_diffrn_reflns_theta_min 2.243
_exptl_absorpt_coefficient_mu 0.208
_exptl_absorpt_correction_T_max 0.7457
_exptl_absorpt_correction_T_min 0.7190
_exptl_absorpt_correction_type multi-scan
_exptl_absorpt_process_details 'SADABS; Bruker,2016'
_exptl_crystal_colour colorless
_exptl_crystal_density_diffrn 1.366
_exptl_crystal_description needle
_exptl_crystal_F_000 1424
_exptl_crystal_size_max 0.380
_exptl_crystal_size_mid 0.240
_exptl_crystal_size_min 0.220
_refine_diff_density_max 2.616
_refine_diff_density_min -0.821
_refine_diff_density_rms 0.077
_refine_ls_extinction_method none
_refine_ls_goodness_of_fit_ref 1.034
_refine_ls_hydrogen_treatment constr
_refine_ls_matrix_type full
_refine_ls_number_parameters 509
_refine_ls_number_reflns 8211
_refine_ls_number_restraints 96
_refine_ls_restrained_S_all 1.053
_refine_ls_R_factor_all 0.0660
_refine_ls_R_factor_gt 0.0565
_refine_ls_shift/su_max 0.001
_refine_ls_shift/su_mean 0.000
_refine_ls_structure_factor_coef Fsqd
_refine_ls_weighting_details 'w=1/[\s^2^(Fo^2^)+(0.0757P)^2^+4.6214P] where P=(Fo^2^+2Fc^2^)/3'
_refine_ls_weighting_scheme calc
_refine_ls_wR_factor_gt 0.1474
_refine_ls_wR_factor_ref 0.1545
_reflns_Friedel_coverage 0.000
_reflns_number_gt 7053
_reflns_number_total 8211
_reflns_threshold_expression 'I > 2\s(I)'
_cod_data_source_file jo6b02637_si_002.cif
_cod_data_source_block KA77M
_cod_depositor_comments 'Adding full bibliography for 4032188.cif.'
_cod_original_cell_volume 3305.5(12)
_cod_database_code 4032188
_shelx_shelxl_version_number 2014/7
_shelx_space_group_comment
;
The symmetry employed for this shelxl refinement is uniquely defined
by the following loop, which should always be used as a source of
symmetry information in preference to the above space-group names.
They are only intended as comments.
;
_shelx_estimated_absorpt_t_min 0.925
_shelx_estimated_absorpt_t_max 0.956

loop_
_space_group_symop_operation_xyz
'x, y, z'
'-x, y+1/2, -z+1/2'
'-x, -y, -z'
'x, -y-1/2, z-1/2'

loop_
_atom_site_label
_atom_site_type_symbol
_atom_site_fract_x
_atom_site_fract_y
_atom_site_fract_z
_atom_site_U_iso_or_equiv
_atom_site_adp_type
_atom_site_occupancy
_atom_site_site_symmetry_order
_atom_site_calc_flag
_atom_site_refinement_flags_posn
_atom_site_refinement_flags_adp
_atom_site_refinement_flags_occupancy
_atom_site_disorder_assembly
_atom_site_disorder_group
C1 C 0.9873(2) 0.3902(2) 0.63538(5) 0.0217(4) Uani 1 1 d . . . . .
C2 C 0.7404(2) 0.3120(2) 0.61122(5) 0.0201(4) Uani 1 1 d . . . . .
C3 C 0.7840(2) 0.4328(2) 0.59650(6) 0.0271(5) Uani 1 1 d . . . . .
C4 C 0.9273(2) 0.4729(2) 0.60968(6) 0.0275(5) Uani 1 1 d . . . . .
H4 H 0.9753 0.5498 0.6012 0.033 Uiso 1 1 calc R U . . .
C5 C 0.5981(2) 0.2569(2) 0.60272(5) 0.0206(4) Uani 1 1 d . . . . .
C6 C 0.6223(2) 0.0083(2) 0.62498(5) 0.0177(4) Uani 1 1 d . . . . .
C7 C 0.5402(3) 0.4674(3) 0.57038(9) 0.0458(8) Uani 1 1 d . . . . .
C8 C 0.6832(3) 0.5082(3) 0.57492(8) 0.0410(7) Uani 1 1 d . . . . .
H8 H 0.7145 0.5873 0.5635 0.049 Uiso 1 1 calc R U . . .
C9 C 0.5482(2) 0.1298(2) 0.61292(5) 0.0169(4) Uani 1 1 d . . . . .
C10 C 0.3981(2) 0.0987(2) 0.60828(5) 0.0177(4) Uani 1 1 d . . . . .
C11 C 0.2987(2) 0.1751(2) 0.58634(5) 0.0187(4) Uani 1 1 d . . . . .
C12 C 0.3509(2) 0.2934(2) 0.57465(6) 0.0261(4) Uani 1 1 d . . . . .
H12 H 0.2873 0.3473 0.5599 0.031 Uiso 1 1 calc R U . . .
C13 C 0.4945(3) 0.3402(2) 0.58329(6) 0.0289(5) Uani 1 1 d . . . . .
C14 C 0.7695(2) -0.0331(2) 0.62807(5) 0.0192(4) Uani 1 1 d . . . . .
H14 H 0.8474 0.0265 0.6234 0.023 Uiso 1 1 calc R U . . .
C15 C 0.8004(2) -0.1623(2) 0.63802(6) 0.0226(4) Uani 1 1 d . . . . .
H15 H 0.9001 -0.1898 0.6404 0.027 Uiso 1 1 calc R U . . .
C16 C 0.6885(2) -0.2517(2) 0.64457(6) 0.0241(4) Uani 1 1 d . . . . .
H16 H 0.7127 -0.3383 0.6521 0.029 Uiso 1 1 calc R U . . .
C17 C 0.5410(2) -0.2157(2) 0.64015(6) 0.0233(4) Uani 1 1 d . . . . .
H17 H 0.4637 -0.2767 0.6439 0.028 Uiso 1 1 calc R U . . .
C18 C 0.5123(2) -0.0869(2) 0.63008(5) 0.0196(4) Uani 1 1 d . . . . .
C19 C 1.1315(2) 0.4034(2) 0.65639(5) 0.0228(4) Uani 1 1 d . . . . .
H19A H 1.1917 0.4712 0.6440 0.027 Uiso 1 1 calc R U . . .
H19B H 1.1855 0.3194 0.6549 0.027 Uiso 1 1 calc R U . . .
C20 C 1.1143(2) 0.4403(2) 0.69754(5) 0.0190(4) Uani 1 1 d . . . . .
C21 C 1.0143(2) 0.5355(2) 0.70845(6) 0.0265(4) Uani 1 1 d . . . . .
H21 H 0.9539 0.5778 0.6901 0.032 Uiso 1 1 calc R U . . .
C22 C 1.0020(3) 0.5693(2) 0.74614(7) 0.0319(5) Uani 1 1 d . . . . .
H22 H 0.9331 0.6343 0.7532 0.038 Uiso 1 1 calc R U . . .
C23 C 1.0888(3) 0.5095(3) 0.77327(6) 0.0308(5) Uani 1 1 d . . . . .
H23 H 1.0794 0.5327 0.7989 0.037 Uiso 1 1 calc R U . . .
C24 C 1.1895(3) 0.4157(3) 0.76285(6) 0.0345(5) Uani 1 1 d . . . . .
H24 H 1.2506 0.3748 0.7813 0.041 Uiso 1 1 calc R U . . .
C25 C 1.2015(2) 0.3808(2) 0.72518(6) 0.0273(5) Uani 1 1 d . . . . .
H25 H 1.2703 0.3154 0.7183 0.033 Uiso 1 1 calc R U . . .
C26 C 0.4149(5) 0.5740(5) 0.56130(13) 0.0224(11) Uani 0.5 1 d D . P A 1
O1 O 0.2855(4) 0.5691(5) 0.56874(11) 0.0263(9) Uani 0.5 1 d D . P A 1
O2 O 0.4794(4) 0.6727(5) 0.54234(13) 0.0422(11) Uani 0.5 1 d D . P A 1
C27 C 0.3902(7) 0.7788(6) 0.53102(16) 0.0451(7) Uani 0.5 1 d D . P A 1
H27A H 0.4421 0.8613 0.5374 0.054 Uiso 0.5 1 calc R U P A 1
H27B H 0.2982 0.7766 0.5455 0.054 Uiso 0.5 1 calc R U P A 1
C28 C 0.3518(7) 0.7802(6) 0.49107(15) 0.0451(7) Uani 0.5 1 d D . P A 1
H28A H 0.4408 0.7948 0.4765 0.068 Uiso 0.5 1 calc R U P A 1
H28B H 0.2811 0.8507 0.4859 0.068 Uiso 0.5 1 calc R U P A 1
H28C H 0.3078 0.6960 0.4839 0.068 Uiso 0.5 1 calc R U P A 1
C26D C 0.4532(6) 0.5520(5) 0.5463(2) 0.0394(15) Uani 0.5 1 d D . P A 2
O1D O 0.3209(6) 0.5600(5) 0.55148(18) 0.0526(14) Uani 0.5 1 d D . P A 2
O2D O 0.5258(5) 0.6357(3) 0.52352(12) 0.0407(10) Uani 0.5 1 d D . P A 2
C27D C 0.4506(7) 0.7477(5) 0.50952(16) 0.0451(7) Uani 0.5 1 d D . P A 2
H27C H 0.3530 0.7217 0.4992 0.054 Uiso 0.5 1 calc R U P A 2
H27D H 0.5075 0.7876 0.4891 0.054 Uiso 0.5 1 calc R U P A 2
C28D C 0.4315(7) 0.8446(6) 0.54019(16) 0.0451(7) Uani 0.5 1 d D . P A 2
H28D H 0.3743 0.8051 0.5603 0.068 Uiso 0.5 1 calc R U P A 2
H28E H 0.3793 0.9217 0.5303 0.068 Uiso 0.5 1 calc R U P A 2
H28F H 0.5283 0.8711 0.5501 0.068 Uiso 0.5 1 calc R U P A 2
C29 C 0.1490(2) 0.1267(2) 0.57245(5) 0.0206(4) Uani 1 1 d . . . . .
H29A H 0.1466 0.0300 0.5743 0.025 Uiso 1 1 calc R U . . .
H29B H 0.0722 0.1618 0.5890 0.025 Uiso 1 1 calc R U . . .
C30 C 0.1128(2) 0.1660(2) 0.53232(6) 0.0215(4) Uani 1 1 d D U . . .
C33 C 0.0432(3) 0.2257(3) 0.45736(7) 0.0469(8) Uani 1 1 d D U . . .
H33 H 0.0290 0.2487 0.4317 0.056 Uiso 1 1 calc R U . B 1
C31 C 0.0394(8) 0.2840(8) 0.52518(19) 0.0381(15) Uani 0.617(12) 1 d D U P C 1
H31 H 0.0151 0.3410 0.5452 0.046 Uiso 0.617(12) 1 calc R U P C 1
C32 C 0.0020(8) 0.3169(10) 0.4878(2) 0.0496(19) Uani 0.617(12) 1 d D U P C 1
H32 H -0.0487 0.3961 0.4822 0.060 Uiso 0.617(12) 1 calc R U P C 1
C34 C 0.0976(11) 0.1173(5) 0.46664(14) 0.056(2) Uani 0.617(12) 1 d D U P C 1
H34 H 0.1138 0.0550 0.4474 0.067 Uiso 0.617(12) 1 calc R U P C 1
C35 C 0.1357(9) 0.0823(4) 0.50330(12) 0.0381(14) Uani 0.617(12) 1 d D U P C 1
H35 H 0.1783 -0.0012 0.5081 0.046 Uiso 0.617(12) 1 calc R U P C 1
C31D C 0.0040(10) 0.2467(8) 0.5205(3) 0.0189(16) Uani 0.383(12) 1 d D U P C 2
H31D H -0.0544 0.2880 0.5389 0.023 Uiso 0.383(12) 1 calc R U P C 2
C32D C -0.0275(10) 0.2729(8) 0.4833(3) 0.0264(18) Uani 0.383(12) 1 d D U P C 2
H32D H -0.1074 0.3298 0.4773 0.032 Uiso 0.383(12) 1 calc R U P C 2
C34D C 0.1763(10) 0.1402(8) 0.46546(17) 0.0275(18) Uani 0.383(12) 1 d D U P C 2
H34D H 0.2337 0.1044 0.4460 0.033 Uiso 0.383(12) 1 calc R U P C 2
C35D C 0.2096(9) 0.1173(9) 0.50322(15) 0.0243(19) Uani 0.383(12) 1 d D U P C 2
H35D H 0.2958 0.0696 0.5101 0.029 Uiso 0.383(12) 1 calc R U P C 2
C36 C 0.3811(2) 0.0359(2) 0.70907(6) 0.0233(4) Uani 1 1 d . . . . .
H36 H 0.4002 0.1080 0.6931 0.028 Uiso 1 1 calc R U . . .
C37 C 0.4287(2) 0.0378(2) 0.74637(6) 0.0260(4) Uani 1 1 d . . . . .
H37 H 0.4818 0.1115 0.7556 0.031 Uiso 1 1 calc R U . . .
C38 C 0.3998(2) -0.0664(2) 0.77043(6) 0.0230(4) Uani 1 1 d . . . . .
C39 C 0.3229(2) -0.1738(2) 0.75616(6) 0.0244(4) Uani 1 1 d . . . . .
H39 H 0.3017 -0.2452 0.7723 0.029 Uiso 1 1 calc R U . . .
C40 C 0.2764(2) -0.1788(2) 0.71870(6) 0.0230(4) Uani 1 1 d . . . . .
H40 H 0.2256 -0.2534 0.7092 0.028 Uiso 1 1 calc R U . . .
C41 C 0.3056(2) -0.07285(19) 0.69555(5) 0.0186(4) Uani 1 1 d . . . . .
C42 C 0.4486(3) -0.0628(3) 0.81118(6) 0.0335(5) Uani 1 1 d . . . . .
H42A H 0.4898 -0.1481 0.8184 0.050 Uiso 1 1 calc R U . . .
H42B H 0.3638 -0.0432 0.8268 0.050 Uiso 1 1 calc R U . . .
H42C H 0.5237 0.0051 0.8148 0.050 Uiso 1 1 calc R U . . .
N1 N 0.37194(17) -0.03114(18) 0.62146(5) 0.0202(3) Uani 1 1 d . . . . .
O3 O 0.12745(16) 0.03377(18) 0.64663(4) 0.0314(4) Uani 1 1 d . . . . .
O4 O 0.18696(17) -0.20162(18) 0.63971(5) 0.0315(4) Uani 1 1 d . . . . .
S1 S 0.87223(5) 0.25773(5) 0.64360(2) 0.01887(12) Uani 1 1 d . . . . .
S2 S 0.23099(5) -0.07123(5) 0.64946(2) 0.02194(13) Uani 1 1 d . . . . .

loop_
_atom_site_aniso_label
_atom_site_aniso_U_11
_atom_site_aniso_U_22
_atom_site_aniso_U_33
_atom_site_aniso_U_23
_atom_site_aniso_U_13
_atom_site_aniso_U_12
C1 0.0184(9) 0.0309(11) 0.0157(8) -0.0015(8) -0.0015(7) -0.0025(8)
C2 0.0189(9) 0.0270(10) 0.0143(8) 0.0022(7) -0.0043(7) 0.0005(8)
C3 0.0261(11) 0.0346(12) 0.0202(9) 0.0071(8) -0.0080(8) -0.0071(9)
C4 0.0266(11) 0.0339(11) 0.0216(10) 0.0052(8) -0.0068(8) -0.0081(9)
C5 0.0192(9) 0.0277(10) 0.0148(8) 0.0026(7) -0.0046(7) 0.0004(8)
C6 0.0141(8) 0.0257(10) 0.0132(8) 0.0009(7) 0.0001(6) 0.0027(7)
C7 0.0413(15) 0.0396(14) 0.0553(16) 0.0247(12) -0.0342(13) -0.0120(12)
C8 0.0422(14) 0.0384(13) 0.0413(14) 0.0226(11) -0.0256(11) -0.0155(11)
C9 0.0137(8) 0.0253(10) 0.0117(8) 0.0011(7) -0.0006(6) 0.0030(7)
C10 0.0137(8) 0.0255(9) 0.0139(8) 0.0012(7) 0.0014(6) 0.0025(7)
C11 0.0142(8) 0.0289(10) 0.0128(8) 0.0003(7) -0.0016(6) 0.0044(7)
C12 0.0226(10) 0.0294(11) 0.0257(10) 0.0053(8) -0.0118(8) 0.0009(8)
C13 0.0273(11) 0.0299(11) 0.0289(11) 0.0101(9) -0.0152(9) -0.0040(9)
C14 0.0121(8) 0.0282(10) 0.0173(8) 0.0014(7) 0.0004(7) 0.0022(7)
C15 0.0141(9) 0.0306(11) 0.0230(9) 0.0035(8) -0.0012(7) 0.0059(8)
C16 0.0202(10) 0.0263(10) 0.0256(10) 0.0066(8) -0.0017(8) 0.0050(8)
C17 0.0162(9) 0.0283(10) 0.0252(10) 0.0050(8) 0.0004(7) 0.0006(8)
C18 0.0122(8) 0.0280(10) 0.0185(9) 0.0022(7) 0.0008(7) 0.0034(7)
C19 0.0166(9) 0.0343(11) 0.0175(9) -0.0038(8) -0.0011(7) -0.0020(8)
C20 0.0148(8) 0.0250(10) 0.0173(9) -0.0018(7) -0.0010(7) -0.0042(7)
C21 0.0212(10) 0.0297(11) 0.0284(11) -0.0043(9) -0.0034(8) 0.0035(8)
C22 0.0263(11) 0.0347(12) 0.0349(12) -0.0125(10) 0.0057(9) -0.0010(9)
C23 0.0294(11) 0.0424(13) 0.0208(10) -0.0092(9) 0.0044(8) -0.0105(10)
C24 0.0333(12) 0.0511(15) 0.0189(10) 0.0030(10) -0.0032(9) 0.0005(11)
C25 0.0260(10) 0.0348(12) 0.0212(10) 0.0009(8) -0.0008(8) 0.0061(9)
C26 0.016(2) 0.036(3) 0.014(2) 0.0101(19) 0.0024(17) 0.0019(19)
O1 0.0177(18) 0.0301(18) 0.031(2) 0.0122(16) 0.0067(14) 0.0009(14)
O2 0.0161(16) 0.066(3) 0.045(2) 0.041(2) 0.0046(15) 0.0055(17)
C27 0.0557(19) 0.0378(16) 0.0412(16) 0.0067(13) -0.0143(13) 0.0073(13)
C28 0.0557(19) 0.0378(16) 0.0412(16) 0.0067(13) -0.0143(13) 0.0073(13)
C26D 0.039(4) 0.022(2) 0.056(4) 0.006(3) -0.030(3) -0.002(2)
O1D 0.031(3) 0.033(2) 0.092(5) 0.026(3) -0.027(3) -0.003(2)
O2D 0.057(3) 0.0200(17) 0.044(2) 0.0069(16) -0.028(2) -0.0019(17)
C27D 0.0557(19) 0.0378(16) 0.0412(16) 0.0067(13) -0.0143(13) 0.0073(13)
C28D 0.0557(19) 0.0378(16) 0.0412(16) 0.0067(13) -0.0143(13) 0.0073(13)
C29 0.0129(8) 0.0316(10) 0.0173(9) 0.0036(8) -0.0011(7) 0.0018(7)
C30 0.0159(9) 0.0293(10) 0.0191(9) 0.0040(8) -0.0054(7) -0.0026(8)
C33 0.0534(17) 0.0587(17) 0.0279(12) 0.0230(12) -0.0217(12) -0.0350(14)
C31 0.030(3) 0.054(4) 0.031(3) 0.012(3) 0.001(2) 0.019(3)
C32 0.026(3) 0.071(5) 0.051(4) 0.038(4) -0.005(2) 0.010(3)
C34 0.100(6) 0.045(3) 0.021(2) 0.0055(18) -0.020(3) -0.043(3)
C35 0.061(4) 0.027(2) 0.0254(19) 0.0030(15) -0.015(2) -0.021(2)
C31D 0.016(3) 0.015(3) 0.026(3) -0.005(2) -0.002(2) -0.003(2)
C32D 0.019(4) 0.018(3) 0.042(4) 0.008(3) -0.014(3) -0.003(2)
C34D 0.032(4) 0.034(4) 0.017(3) 0.000(2) 0.006(2) 0.003(3)
C35D 0.023(4) 0.032(4) 0.017(3) 0.000(2) -0.002(2) 0.013(3)
C36 0.0250(10) 0.0185(9) 0.0265(10) 0.0060(8) 0.0035(8) -0.0008(8)
C37 0.0263(10) 0.0243(10) 0.0274(10) -0.0017(8) 0.0027(8) -0.0041(8)
C38 0.0215(10) 0.0261(10) 0.0214(9) 0.0005(8) 0.0035(7) 0.0070(8)
C39 0.0306(11) 0.0198(9) 0.0231(10) 0.0063(8) 0.0047(8) 0.0036(8)
C40 0.0237(10) 0.0205(9) 0.0250(10) 0.0035(8) 0.0030(8) -0.0033(8)
C41 0.0127(8) 0.0224(9) 0.0207(9) 0.0051(7) 0.0018(7) 0.0017(7)
C42 0.0389(13) 0.0405(13) 0.0211(10) -0.0028(9) 0.0012(9) 0.0078(11)
N1 0.0115(7) 0.0284(9) 0.0206(8) 0.0070(7) 0.0009(6) 0.0033(6)
O3 0.0151(7) 0.0526(10) 0.0268(8) 0.0165(7) 0.0052(6) 0.0111(7)
O4 0.0202(7) 0.0430(10) 0.0311(8) 0.0009(7) -0.0034(6) -0.0125(7)
S1 0.0146(2) 0.0268(3) 0.0151(2) 0.00132(17) -0.00313(16) 0.00100(17)
S2 0.0105(2) 0.0343(3) 0.0210(2) 0.00724(19) 0.00011(17) -0.00032(18)

loop_
_atom_type_symbol
_atom_type_description
_atom_type_scat_dispersion_real
_atom_type_scat_dispersion_imag
_atom_type_scat_source
C C 0.0033 0.0016 'International Tables Vol C Tables 4.2.6.8 and 6.1.1.4'
H H 0.0000 0.0000 'International Tables Vol C Tables 4.2.6.8 and 6.1.1.4'
O O 0.0106 0.0060 'International Tables Vol C Tables 4.2.6.8 and 6.1.1.4'
N N 0.0061 0.0033 'International Tables Vol C Tables 4.2.6.8 and 6.1.1.4'
S S 0.1246 0.1234 'International Tables Vol C Tables 4.2.6.8 and 6.1.1.4'

loop_
_geom_angle_atom_site_label_1
_geom_angle_atom_site_label_2
_geom_angle_atom_site_label_3
_geom_angle
C4 C1 C19 128.1(2)
C4 C1 S1 111.36(16)
C19 C1 S1 120.49(16)
C3 C2 C5 121.69(18)
C3 C2 S1 109.48(15)
C5 C2 S1 128.40(16)
C2 C3 C8 120.0(2)
C2 C3 C4 112.94(19)
C8 C3 C4 126.6(2)
C1 C4 C3 113.2(2)
C1 C4 H4 123.4
C3 C4 H4 123.4
C9 C5 C13 116.98(18)
C9 C5 C2 126.33(18)
C13 C5 C2 116.64(19)
C14 C6 C18 117.32(18)
C14 C6 C9 134.93(18)
C18 C6 C9 107.30(16)
C8 C7 C13 120.9(2)
C8 C7 C26D 113.3(3)
C13 C7 C26D 124.8(3)
C8 C7 C26 119.0(3)
C13 C7 C26 117.9(3)
C7 C8 C3 120.1(2)
C7 C8 H8 120.0
C3 C8 H8 120.0
C10 C9 C5 119.24(17)
C10 C9 C6 106.31(17)
C5 C9 C6 134.15(17)
C9 C10 C11 123.09(18)
C9 C10 N1 109.75(16)
C11 C10 N1 125.81(18)
C12 C11 C10 115.77(18)
C12 C11 C29 120.12(17)
C10 C11 C29 123.79(19)
C11 C12 C13 123.72(19)
C11 C12 H12 118.1
C13 C12 H12 118.1
C12 C13 C5 119.8(2)
C12 C13 C7 120.2(2)
C5 C13 C7 119.8(2)
C15 C14 C6 119.48(19)
C15 C14 H14 120.3
C6 C14 H14 120.3
C16 C15 C14 121.35(18)
C16 C15 H15 119.3
C14 C15 H15 119.3
C15 C16 C17 120.8(2)
C15 C16 H16 119.6
C17 C16 H16 119.6
C18 C17 C16 117.02(19)
C18 C17 H17 121.5
C16 C17 H17 121.5
C17 C18 C6 123.89(18)
C17 C18 N1 126.69(19)
C6 C18 N1 109.34(17)
C1 C19 C20 113.40(17)
C1 C19 H19A 108.9
C20 C19 H19A 108.9
C1 C19 H19B 108.9
C20 C19 H19B 108.9
H19A C19 H19B 107.7
C21 C20 C25 118.24(19)
C21 C20 C19 121.38(19)
C25 C20 C19 120.36(19)
C20 C21 C22 120.4(2)
C20 C21 H21 119.8
C22 C21 H21 119.8
C23 C22 C21 120.8(2)
C23 C22 H22 119.6
C21 C22 H22 119.6
C22 C23 C24 119.4(2)
C22 C23 H23 120.3
C24 C23 H23 120.3
C23 C24 C25 120.0(2)
C23 C24 H24 120.0
C25 C24 H24 120.0
C20 C25 C24 121.0(2)
C20 C25 H25 119.5
C24 C25 H25 119.5
O1 C26 O2 124.9(5)
O1 C26 C7 128.0(4)
O2 C26 C7 107.1(4)
C26 O2 C27 117.7(4)
O2 C27 C28 114.4(5)
O2 C27 H27A 108.7
C28 C27 H27A 108.7
O2 C27 H27B 108.7
C28 C27 H27B 108.7
H27A C27 H27B 107.6
C27 C28 H28A 109.5
C27 C28 H28B 109.5
H28A C28 H28B 109.5
C27 C28 H28C 109.5
H28A C28 H28C 109.5
H28B C28 H28C 109.5
O1D C26D O2D 122.6(5)
O1D C26D C7 118.6(6)
O2D C26D C7 117.8(5)
C26D O2D C27D 118.8(5)
O2D C27D C28D 109.9(4)
O2D C27D H27C 109.7
C28D C27D H27C 109.7
O2D C27D H27D 109.7
C28D C27D H27D 109.7
H27C C27D H27D 108.2
C27D C28D H28D 109.5
C27D C28D H28E 109.5
H28D C28D H28E 109.5
C27D C28D H28F 109.5
H28D C28D H28F 109.5
H28E C28D H28F 109.5
C30 C29 C11 113.45(16)
C30 C29 H29A 108.9
C11 C29 H29A 108.9
C30 C29 H29B 108.9
C11 C29 H29B 108.9
H29A C29 H29B 107.7
C35 C30 C31 118.8(4)
C31D C30 C35D 115.7(5)
C31D C30 C29 127.1(4)
C35 C30 C29 121.1(3)
C31 C30 C29 119.7(3)
C35D C30 C29 117.2(3)
C34 C33 C32 117.7(4)
C32D C33 C34D 120.5(5)
C34 C33 H33 121.2
C32 C33 H33 121.2
C30 C31 C32 118.9(6)
C30 C31 H31 120.5
C32 C31 H31 120.5
C31 C32 C33 118.8(6)
C31 C32 H32 120.6
C33 C32 H32 120.6
C33 C34 C35 124.4(5)
C33 C34 H34 117.8
C35 C34 H34 117.8
C30 C35 C34 120.8(5)
C30 C35 H35 119.6
C34 C35 H35 119.6
C30 C31D C32D 123.9(8)
C30 C31D H31D 118.0
C32D C31D H31D 118.0
C33 C32D C31D 122.9(8)
C33 C32D H32D 118.5
C31D C32D H32D 118.5
C35D C34D C33 116.0(5)
C35D C34D H34D 122.0
C33 C34D H34D 122.0
C34D C35D C30 120.4(5)
C34D C35D H35D 119.8
C30 C35D H35D 119.8
C41 C36 C37 119.12(19)
C41 C36 H36 120.4
C37 C36 H36 120.4
C36 C37 C38 121.2(2)
C36 C37 H37 119.4
C38 C37 H37 119.4
C39 C38 C37 118.40(19)
C39 C38 C42 120.4(2)
C37 C38 C42 121.2(2)
C38 C39 C40 121.35(19)
C38 C39 H39 119.3
C40 C39 H39 119.3
C41 C40 C39 118.83(19)
C41 C40 H40 120.6
C39 C40 H40 120.6
C36 C41 C40 121.07(19)
C36 C41 S2 119.65(15)
C40 C41 S2 119.05(16)
C38 C42 H42A 109.5
C38 C42 H42B 109.5
H42A C42 H42B 109.5
C38 C42 H42C 109.5
H42A C42 H42C 109.5
H42B C42 H42C 109.5
C18 N1 C10 106.74(16)
C18 N1 S2 117.47(13)
C10 N1 S2 123.53(13)
C1 S1 C2 92.81(10)
O3 S2 O4 120.03(11)
O3 S2 N1 106.36(9)
O4 S2 N1 107.06(10)
O3 S2 C41 108.28(10)
O4 S2 C41 108.55(10)
N1 S2 C41 105.68(9)

loop_
_geom_bond_atom_site_label_1
_geom_bond_atom_site_label_2
_geom_bond_distance
C1 C4 1.353(3)
C1 C19 1.502(3)
C1 S1 1.738(2)
C2 C3 1.400(3)
C2 C5 1.437(3)
C2 S1 1.738(2)
C3 C8 1.414(3)
C3 C4 1.436(3)
C4 H4 0.9500
C5 C9 1.424(3)
C5 C13 1.436(3)
C6 C14 1.405(3)
C6 C18 1.408(3)
C6 C9 1.472(3)
C7 C8 1.370(4)
C7 C13 1.443(3)
C7 C26D 1.443(6)
C7 C26 1.604(6)
C8 H8 0.9500
C9 C10 1.407(3)
C10 C11 1.417(3)
C10 N1 1.428(3)
C11 C12 1.365(3)
C11 C29 1.521(3)
C12 C13 1.418(3)
C12 H12 0.9500
C14 C15 1.393(3)
C14 H14 0.9500
C15 C16 1.389(3)
C15 H15 0.9500
C16 C17 1.396(3)
C16 H16 0.9500
C17 C18 1.387(3)
C17 H17 0.9500
C18 N1 1.424(2)
C19 C20 1.525(3)
C19 H19A 0.9900
C19 H19B 0.9900
C20 C21 1.391(3)
C20 C25 1.392(3)
C21 C22 1.394(3)
C21 H21 0.9500
C22 C23 1.379(4)
C22 H22 0.9500
C23 C24 1.380(4)
C23 H23 0.9500
C24 C25 1.396(3)
C24 H24 0.9500
C25 H25 0.9500
C26 O1 1.211(6)
C26 O2 1.353(5)
O2 C27 1.407(6)
C27 C28 1.459(6)
C27 H27A 0.9900
C27 H27B 0.9900
C28 H28A 0.9800
C28 H28B 0.9800
C28 H28C 0.9800
C26D O1D 1.222(7)
C26D O2D 1.358(7)
O2D C27D 1.417(5)
C27D C28D 1.487(7)
C27D H27C 0.9900
C27D H27D 0.9900
C28D H28D 0.9800
C28D H28E 0.9800
C28D H28F 0.9800
C29 C30 1.516(3)
C29 H29A 0.9900
C29 H29B 0.9900
C30 C31D 1.348(9)
C30 C35 1.361(5)
C30 C31 1.398(7)
C30 C35D 1.460(6)
C33 C32D 1.233(10)
C33 C34 1.254(7)
C33 C32 1.483(9)
C33 C34D 1.515(7)
C33 H33 0.9500
C31 C32 1.410(8)
C31 H31 0.9500
C32 H32 0.9500
C34 C35 1.392(6)
C34 H34 0.9500
C35 H35 0.9500
C31D C32D 1.378(11)
C31D H31D 0.9500
C32D H32D 0.9500
C34D C35D 1.394(8)
C34D H34D 0.9500
C35D H35D 0.9500
C36 C41 1.387(3)
C36 C37 1.390(3)
C36 H36 0.9500
C37 C38 1.395(3)
C37 H37 0.9500
C38 C39 1.391(3)
C38 C42 1.511(3)
C39 C40 1.394(3)
C39 H39 0.9500
C40 C41 1.389(3)
C40 H40 0.9500
C41 S2 1.765(2)
C42 H42A 0.9800
C42 H42B 0.9800
C42 H42C 0.9800
N1 S2 1.6885(17)
O3 S2 1.4285(17)
O4 S2 1.4312(18)

loop_
_geom_torsion_atom_site_label_1
_geom_torsion_atom_site_label_2
_geom_torsion_atom_site_label_3
_geom_torsion_atom_site_label_4
_geom_torsion
C5 C2 C3 C8 4.7(3)
S1 C2 C3 C8 -168.3(2)
C5 C2 C3 C4 177.5(2)
S1 C2 C3 C4 4.4(2)
C19 C1 C4 C3 -177.1(2)
S1 C1 C4 C3 1.4(3)
C2 C3 C4 C1 -3.9(3)
C8 C3 C4 C1 168.3(3)
C3 C2 C5 C9 173.2(2)
S1 C2 C5 C9 -15.2(3)
C3 C2 C5 C13 -9.4(3)
S1 C2 C5 C13 162.24(18)
C13 C7 C8 C3 -7.9(5)
C26D C7 C8 C3 -177.4(4)
C26 C7 C8 C3 155.2(3)
C2 C3 C8 C7 4.2(4)
C4 C3 C8 C7 -167.5(3)
C13 C5 C9 C10 -8.4(3)
C2 C5 C9 C10 169.00(19)
C13 C5 C9 C6 164.3(2)
C2 C5 C9 C6 -18.3(3)
C14 C6 C9 C10 166.9(2)
C18 C6 C9 C10 -4.9(2)
C14 C6 C9 C5 -6.5(4)
C18 C6 C9 C5 -178.3(2)
C5 C9 C10 C11 14.7(3)
C6 C9 C10 C11 -159.91(18)
C5 C9 C10 N1 -177.92(16)
C6 C9 C10 N1 7.5(2)
C9 C10 C11 C12 -10.2(3)
N1 C10 C11 C12 -175.55(19)
C9 C10 C11 C29 163.24(18)
N1 C10 C11 C29 -2.1(3)
C10 C11 C12 C13 0.0(3)
C29 C11 C12 C13 -173.7(2)
C11 C12 C13 C5 5.4(4)
C11 C12 C13 C7 -178.9(3)
C9 C5 C13 C12 -1.0(3)
C2 C5 C13 C12 -178.7(2)
C9 C5 C13 C7 -176.7(2)
C2 C5 C13 C7 5.6(3)
C8 C7 C13 C12 -172.8(3)
C26D C7 C13 C12 -4.6(6)
C26 C7 C13 C12 23.9(4)
C8 C7 C13 C5 2.9(4)
C26D C7 C13 C5 171.1(4)
C26 C7 C13 C5 -160.4(3)
C18 C6 C14 C15 -3.7(3)
C9 C6 C14 C15 -174.8(2)
C6 C14 C15 C16 0.7(3)
C14 C15 C16 C17 2.1(3)
C15 C16 C17 C18 -1.8(3)
C16 C17 C18 C6 -1.4(3)
C16 C17 C18 N1 175.18(19)
C14 C6 C18 C17 4.1(3)
C9 C6 C18 C17 177.59(19)
C14 C6 C18 N1 -172.96(17)
C9 C6 C18 N1 0.5(2)
C4 C1 C19 C20 106.5(3)
S1 C1 C19 C20 -72.0(2)
C1 C19 C20 C21 -43.1(3)
C1 C19 C20 C25 138.4(2)
C25 C20 C21 C22 -0.3(3)
C19 C20 C21 C22 -178.9(2)
C20 C21 C22 C23 0.2(4)
C21 C22 C23 C24 0.4(4)
C22 C23 C24 C25 -0.8(4)
C21 C20 C25 C24 -0.1(3)
C19 C20 C25 C24 178.5(2)
C23 C24 C25 C20 0.7(4)
C8 C7 C26 O1 -152.2(5)
C13 C7 C26 O1 11.4(7)
C8 C7 C26 O2 29.4(5)
C13 C7 C26 O2 -167.0(4)
O1 C26 O2 C27 1.2(9)
C7 C26 O2 C27 179.7(5)
C26 O2 C27 C28 -104.7(7)
C8 C7 C26D O1D -150.9(5)
C13 C7 C26D O1D 40.1(8)
C8 C7 C26D O2D 17.6(7)
C13 C7 C26D O2D -151.4(4)
O1D C26D O2D C27D 9.4(9)
C7 C26D O2D C27D -158.7(5)
C26D O2D C27D C28D 72.4(7)
C12 C11 C29 C30 34.8(3)
C10 C11 C29 C30 -138.39(19)
C11 C29 C30 C31D -114.9(4)
C11 C29 C30 C35 97.1(4)
C11 C29 C30 C31 -90.2(5)
C11 C29 C30 C35D 61.8(5)
C35 C30 C31 C32 -5.0(7)
C29 C30 C31 C32 -177.8(4)
C30 C31 C32 C33 -0.6(8)
C34 C33 C32 C31 6.5(8)
C32 C33 C34 C35 -6.9(9)
C31 C30 C35 C34 5.1(7)
C29 C30 C35 C34 177.8(4)
C33 C34 C35 C30 1.3(10)
C35D C30 C31D C32D 6.8(8)
C29 C30 C31D C32D -176.5(4)
C34D C33 C32D C31D -3.2(9)
C30 C31D C32D C33 -1.1(9)
C32D C33 C34D C35D 1.4(9)
C33 C34D C35D C30 4.5(10)
C31D C30 C35D C34D -8.3(9)
C29 C30 C35D C34D 174.7(6)
C41 C36 C37 C38 -1.0(3)
C36 C37 C38 C39 0.6(3)
C36 C37 C38 C42 -178.6(2)
C37 C38 C39 C40 0.5(3)
C42 C38 C39 C40 179.7(2)
C38 C39 C40 C41 -1.2(3)
C37 C36 C41 C40 0.3(3)
C37 C36 C41 S2 174.64(16)
C39 C40 C41 C36 0.7(3)
C39 C40 C41 S2 -173.63(16)
C17 C18 N1 C10 -172.96(19)
C6 C18 N1 C10 4.0(2)
C17 C18 N1 S2 43.3(3)
C6 C18 N1 S2 -139.72(15)
C9 C10 N1 C18 -7.3(2)
C11 C10 N1 C18 159.72(18)
C9 C10 N1 S2 133.75(15)
C11 C10 N1 S2 -59.3(2)
C4 C1 S1 C2 0.95(18)
C19 C1 S1 C2 179.64(17)
C3 C2 S1 C1 -3.07(17)
C5 C2 S1 C1 -175.5(2)
C18 N1 S2 O3 154.84(16)
C10 N1 S2 O3 17.61(18)
C18 N1 S2 O4 -75.69(17)
C10 N1 S2 O4 147.09(16)
C18 N1 S2 C41 39.89(18)
C10 N1 S2 C41 -97.34(16)
C36 C41 S2 O3 -60.15(19)
C40 C41 S2 O3 114.28(17)
C36 C41 S2 O4 168.03(16)
C40 C41 S2 O4 -17.53(19)
C36 C41 S2 N1 53.47(18)
C40 C41 S2 N1 -132.09(16)
